data_7216628
loop_
_publ_author_name
'Paul, Mithun'
'Dastidar, Parthasarathi'

_publ_section_title
;
 Coordination polymers derived from pyridyl carboxylate ligands having an
 amide backbone: an attempt towards the selective separation of CuIIcation
 following in situ crystallization under competitive conditions
;
_journal_issue 33
_journal_name_full CrystEngComm
_journal_page_first 7815
_journal_paper_doi 10.1039/C4CE00733F
_journal_volume 16
_journal_year 2014
_chemical_formula_moiety 'C26 H26 Co N4 O10'
_chemical_formula_sum 'C26 H26 Co N4 O10'
_chemical_formula_weight 613.44
_chemical_name_systematic
; 
 ? 
;
_space_group_IT_number 14
_symmetry_cell_setting monoclinic
_symmetry_space_group_name_Hall '-P 2yn'
_symmetry_space_group_name_H-M 'P 1 21/n 1'
_atom_sites_solution_hydrogens geom
_atom_sites_solution_primary direct
_atom_sites_solution_secondary difmap
_audit_creation_method SHELXL-97
_cell_angle_alpha 90.00
_cell_angle_beta 100.664(3)
_cell_angle_gamma 90.00
_cell_formula_units_Z 2
_cell_length_a 8.7930(10)
_cell_length_b 9.8082(11)
_cell_length_c 15.5768(18)
_cell_measurement_temperature 296(2)
_cell_volume 1320.2(3)
_computing_cell_refinement 'Bruker Apex II'
_computing_data_collection 'Bruker Apex II'
_computing_data_reduction SAINT
_computing_molecular_graphics 'Mercury 3.1'
_computing_publication_material SHELXTL-97
_computing_structure_refinement 'SHELXL-97 (Sheldrick, 1997)'
_computing_structure_solution 'SHELXS-97 (Sheldrick, 1990)'
_diffrn_ambient_temperature 296(2)
_diffrn_detector_area_resol_mean 3
_diffrn_measured_fraction_theta_full 0.996
_diffrn_measured_fraction_theta_max 0.925
_diffrn_measurement_device_type 'Bruker Apex II'
_diffrn_measurement_method 'phi-omega scan'
_diffrn_radiation_monochromator graphite
_diffrn_radiation_source 'fine-focus sealed tube'
_diffrn_radiation_type MoK\a
_diffrn_radiation_wavelength 0.71073
_diffrn_reflns_av_R_equivalents 0.0184
_diffrn_reflns_av_sigmaI/netI 0.0146
_diffrn_reflns_limit_h_max 12
_diffrn_reflns_limit_h_min -12
_diffrn_reflns_limit_k_max 14
_diffrn_reflns_limit_k_min -12
_diffrn_reflns_limit_l_max 19
_diffrn_reflns_limit_l_min -23
_diffrn_reflns_number 19416
_diffrn_reflns_theta_full 27.50
_diffrn_reflns_theta_max 32.11
_diffrn_reflns_theta_min 2.91
_exptl_absorpt_coefficient_mu 0.716
_exptl_absorpt_correction_T_max 0.9190
_exptl_absorpt_correction_T_min 0.6085
_exptl_absorpt_correction_type multi-scan
_exptl_absorpt_process_details sadabs
_exptl_crystal_colour PINK
_exptl_crystal_density_diffrn 1.543
_exptl_crystal_density_method 'not measured'
_exptl_crystal_description BLOCK
_exptl_crystal_F_000 634
_exptl_crystal_size_max 0.77
_exptl_crystal_size_mid 0.37
_exptl_crystal_size_min 0.12
_refine_diff_density_max 0.528
_refine_diff_density_min -0.232
_refine_diff_density_rms 0.059
_refine_ls_extinction_method none
_refine_ls_goodness_of_fit_ref 1.049
_refine_ls_hydrogen_treatment mixed
_refine_ls_matrix_type full
_refine_ls_number_parameters 200
_refine_ls_number_reflns 4287
_refine_ls_number_restraints 0
_refine_ls_restrained_S_all 1.049
_refine_ls_R_factor_all 0.0269
_refine_ls_R_factor_gt 0.0252
_refine_ls_shift/su_max 0.000
_refine_ls_shift/su_mean 0.000
_refine_ls_structure_factor_coef Fsqd
_refine_ls_weighting_details 'calc w=1/[\s^2^(Fo^2^)+(0.0401P)^2^+0.5538P] where P=(Fo^2^+2Fc^2^)/3'
_refine_ls_weighting_scheme calc
_refine_ls_wR_factor_gt 0.0710
_refine_ls_wR_factor_ref 0.0720
_reflns_number_gt 4036
_reflns_number_total 4287
_reflns_threshold_expression >2sigma(I)
_cod_data_source_file c4ce00733f2.cif
_cod_data_source_block cp2c
_cod_depositor_comments
;
The following automatic conversions were performed:

'_symmetry_cell_setting' value 'MONOCLINIC' changed to 'monoclinic'
according to
/usr/data/users/saulius/crontab/automatic-downloads/rss-feeds/RSC/lib/dictionaries/cif_core.dic
dictionary named 'cif_core.dic' version 2.4.2 from 2011-04-26.

Automatic conversion script
Id: cif_fix_values 2281 2013-09-26 08:29:07Z andrius 

 Adding full bibliography for 7216620--7216632.cif.
;
_cod_original_sg_symbol_H-M 'P 21/n'
_cod_database_code 7216628

loop_
_symmetry_equiv_pos_as_xyz
'x, y, z'
'-x+1/2, y+1/2, -z+1/2'
'-x, -y, -z'
'x-1/2, -y-1/2, z-1/2'

loop_
_atom_site_label
_atom_site_type_symbol
_atom_site_fract_x
_atom_site_fract_y
_atom_site_fract_z
_atom_site_U_iso_or_equiv
_atom_site_adp_type
_atom_site_occupancy
_atom_site_symmetry_multiplicity
_atom_site_calc_flag
_atom_site_refinement_flags
C1 C -0.13222(10) 0.15903(9) 0.13767(5) 0.00874(14) Uani 1 1 d .
C2 C -0.10491(10) 0.20558(9) 0.23138(5) 0.00897(15) Uani 1 1 d .
C3 C -0.19672(10) 0.30515(9) 0.26088(6) 0.01032(15) Uani 1 1 d .
H3 H -0.2766 0.3467 0.2222 0.012 Uiso 1 1 calc R
C4 C -0.16721(10) 0.34148(9) 0.34882(6) 0.01128(16) Uani 1 1 d .
H4 H -0.2249 0.4104 0.3684 0.014 Uiso 1 1 calc R
C5 C -0.05227(10) 0.27558(9) 0.40772(6) 0.01070(15) Uani 1 1 d .
H5 H -0.0351 0.2990 0.4666 0.013 Uiso 1 1 calc R
C6 C 0.03733(10) 0.17418(9) 0.37823(6) 0.00982(15) Uani 1 1 d .
C7 C 0.01373(10) 0.14236(9) 0.28964(6) 0.01034(15) Uani 1 1 d .
H7 H 0.0772 0.0789 0.2693 0.012 Uiso 1 1 calc R
C8 C 0.19046(11) -0.02662(10) 0.43087(6) 0.01272(16) Uani 1 1 d .
C9 C 0.30951(10) -0.08902(9) 0.50113(6) 0.01057(15) Uani 1 1 d .
C10 C 0.36372(11) -0.03442(10) 0.58369(6) 0.01257(16) Uani 1 1 d .
H10 H 0.3307 0.0509 0.5988 0.015 Uiso 1 1 calc R
C11 C 0.46839(11) -0.11028(10) 0.64308(6) 0.01409(17) Uani 1 1 d .
H11 H 0.5077 -0.0757 0.6983 0.017 Uiso 1 1 calc R
C12 C 0.51333(10) -0.23846(10) 0.61870(6) 0.01276(16) Uani 1 1 d .
H12 H 0.5814 -0.2893 0.6591 0.015 Uiso 1 1 calc R
C13 C 0.36450(10) -0.21675(9) 0.48179(6) 0.01062(15) Uani 1 1 d .
H13 H 0.3313 -0.2517 0.4260 0.013 Uiso 1 1 calc R
N1 N 0.15136(9) 0.10529(8) 0.43973(5) 0.01112(14) Uani 1 1 d .
H1 H 0.1976 0.1496 0.4847 0.013 Uiso 1 1 calc R
N2 N 0.46228(9) -0.29183(8) 0.53895(5) 0.01022(14) Uani 1 1 d .
O1 O -0.03408(7) 0.07670(7) 0.11757(4) 0.01090(12) Uani 1 1 d .
O2 O -0.25154(8) 0.20141(7) 0.08591(4) 0.01181(13) Uani 1 1 d .
O3 O 0.13148(10) -0.09683(8) 0.36780(5) 0.02370(18) Uani 1 1 d .
O4 O 0.23367(8) -0.03207(8) 0.05272(5) 0.01392(13) Uani 1 1 d .
H14 H 0.2710 -0.0846 0.0213 0.021 Uiso 1 1 calc R
H15 H 0.305(2) 0.0222(18) 0.0764(12) 0.029(4) Uiso 1 1 d .
O5 O 0.45805(8) 0.13604(8) 0.13676(5) 0.01707(14) Uani 1 1 d .
H16 H 0.425(2) 0.222(2) 0.1355(13) 0.048(6) Uiso 1 1 d .
H17 H 0.558(2) 0.142(2) 0.1252(12) 0.041(5) Uiso 1 1 d .
Co1 Co 0.0000 0.0000 0.0000 0.00736(5) Uani 1 2 d S

loop_
_atom_site_aniso_label
_atom_site_aniso_U_11
_atom_site_aniso_U_22
_atom_site_aniso_U_33
_atom_site_aniso_U_23
_atom_site_aniso_U_13
_atom_site_aniso_U_12
C1 0.0104(3) 0.0076(4) 0.0082(3) 0.0003(3) 0.0016(3) -0.0018(3)
C2 0.0102(3) 0.0086(4) 0.0080(3) -0.0002(3) 0.0014(3) 0.0001(3)
C3 0.0104(3) 0.0097(4) 0.0108(4) 0.0005(3) 0.0018(3) 0.0015(3)
C4 0.0123(3) 0.0097(4) 0.0123(4) -0.0013(3) 0.0034(3) 0.0018(3)
C5 0.0121(3) 0.0104(4) 0.0097(3) -0.0020(3) 0.0021(3) 0.0000(3)
C6 0.0105(3) 0.0091(4) 0.0092(3) 0.0000(3) 0.0001(3) 0.0010(3)
C7 0.0120(3) 0.0096(4) 0.0093(3) -0.0007(3) 0.0017(3) 0.0023(3)
C8 0.0148(4) 0.0102(4) 0.0117(4) 0.0003(3) -0.0010(3) 0.0012(3)
C9 0.0121(3) 0.0094(4) 0.0097(3) 0.0004(3) 0.0007(3) 0.0005(3)
C10 0.0161(4) 0.0099(4) 0.0112(4) -0.0011(3) 0.0010(3) 0.0012(3)
C11 0.0176(4) 0.0140(4) 0.0095(4) -0.0014(3) -0.0007(3) 0.0012(3)
C12 0.0135(4) 0.0134(4) 0.0105(4) 0.0010(3) -0.0003(3) 0.0014(3)
C13 0.0117(3) 0.0102(4) 0.0097(3) 0.0001(3) 0.0011(3) 0.0006(3)
N1 0.0134(3) 0.0098(3) 0.0087(3) -0.0013(3) -0.0018(2) 0.0025(3)
N2 0.0106(3) 0.0099(3) 0.0101(3) 0.0007(3) 0.0016(2) 0.0009(3)
O1 0.0120(3) 0.0121(3) 0.0087(3) -0.0012(2) 0.0022(2) 0.0016(2)
O2 0.0119(3) 0.0125(3) 0.0100(3) 0.0002(2) -0.0008(2) 0.0015(2)
O3 0.0357(4) 0.0110(3) 0.0178(3) -0.0037(3) -0.0122(3) 0.0046(3)
O4 0.0095(3) 0.0158(3) 0.0155(3) -0.0059(3) -0.0002(2) 0.0005(2)
O5 0.0140(3) 0.0159(4) 0.0204(3) -0.0014(3) 0.0010(3) -0.0011(3)
Co1 0.00757(8) 0.00763(9) 0.00672(8) -0.00113(5) 0.00087(5) -0.00076(5)

loop_
_atom_type_symbol
_atom_type_description
_atom_type_scat_dispersion_real
_atom_type_scat_dispersion_imag
_atom_type_scat_source
C C 0.0033 0.0016 'International Tables Vol C Tables 4.2.6.8 and 6.1.1.4'
H H 0.0000 0.0000 'International Tables Vol C Tables 4.2.6.8 and 6.1.1.4'
N N 0.0061 0.0033 'International Tables Vol C Tables 4.2.6.8 and 6.1.1.4'
O O 0.0106 0.0060 'International Tables Vol C Tables 4.2.6.8 and 6.1.1.4'
Co Co 0.3494 0.9721 'International Tables Vol C Tables 4.2.6.8 and 6.1.1.4'

loop_
_geom_angle_atom_site_label_1
_geom_angle_atom_site_label_2
_geom_angle_atom_site_label_3
_geom_angle
_geom_angle_site_symmetry_1
_geom_angle_site_symmetry_3
O1 C1 O2 125.06(8) . .
O1 C1 C2 116.14(7) . .
O2 C1 C2 118.78(8) . .
C7 C2 C3 120.31(8) . .
C7 C2 C1 117.50(8) . .
C3 C2 C1 122.16(8) . .
C4 C3 C2 119.23(8) . .
C5 C4 C3 120.66(8) . .
C4 C5 C6 119.89(8) . .
C7 C6 C5 119.69(8) . .
C7 C6 N1 121.20(8) . .
C5 C6 N1 119.10(8) . .
C6 C7 C2 120.09(8) . .
O3 C8 N1 122.57(9) . .
O3 C8 C9 119.21(9) . .
N1 C8 C9 118.22(8) . .
C10 C9 C13 118.12(8) . .
C10 C9 C8 126.21(8) . .
C13 C9 C8 115.61(8) . .
C9 C10 C11 118.60(9) . .
C12 C11 C10 119.16(8) . .
N2 C12 C11 122.69(8) . .
N2 C13 C9 123.77(8) . .
C8 N1 C6 123.12(8) . .
C13 N2 C12 117.61(8) . .
C13 N2 Co1 116.34(6) . 2_545
C12 N2 Co1 125.52(6) . 2_545
C1 O1 Co1 132.44(6) . .
O1 Co1 O1 179.999 3 .
O1 Co1 O4 89.99(3) 3 3
O1 Co1 O4 90.01(3) . 3
O1 Co1 O4 90.01(3) 3 .
O1 Co1 O4 89.99(3) . .
O4 Co1 O4 180.0 3 .
O1 Co1 N2 87.69(3) 3 4
O1 Co1 N2 92.31(3) . 4
O4 Co1 N2 93.52(3) 3 4
O4 Co1 N2 86.48(3) . 4
O1 Co1 N2 92.31(3) 3 2
O1 Co1 N2 87.69(3) . 2
O4 Co1 N2 86.48(3) 3 2
O4 Co1 N2 93.52(3) . 2
N2 Co1 N2 180.0 4 2

loop_
_geom_bond_atom_site_label_1
_geom_bond_atom_site_label_2
_geom_bond_distance
_geom_bond_site_symmetry_2
C1 O1 1.2629(11) .
C1 O2 1.2690(10) .
C1 C2 1.5057(12) .
C2 C7 1.3950(12) .
C2 C3 1.3978(12) .
C3 C4 1.3925(12) .
C4 C5 1.3921(12) .
C5 C6 1.3981(12) .
C6 C7 1.3925(12) .
C6 N1 1.4227(11) .
C8 O3 1.2328(12) .
C8 N1 1.3523(12) .
C8 C9 1.4980(12) .
C9 C10 1.3932(12) .
C9 C13 1.3957(12) .
C10 C11 1.3934(13) .
C11 C12 1.3915(13) .
C12 N2 1.3462(12) .
C13 N2 1.3383(11) .
N2 Co1 2.1729(8) 2_545
O1 Co1 2.0525(7) .
O4 Co1 2.0906(7) .
O5 O5 0.000 1
Co1 O1 2.0525(7) 3
Co1 O4 2.0906(7) 3
Co1 N2 2.1729(8) 4
Co1 N2 2.1729(8) 2

loop_
_geom_hbond_atom_site_label_D
_geom_hbond_atom_site_label_H
_geom_hbond_atom_site_label_A
_geom_hbond_distance_DH
_geom_hbond_distance_HA
_geom_hbond_distance_DA
_geom_hbond_angle_DHA
_geom_hbond_site_symmetry_A
O5 H17 O2 0.93(2) 1.97(2) 2.8823(10) 164.8(18) 1_655
O5 H16 O3 0.89(2) 1.84(2) 2.7329(12) 176(2) 2
O4 H15 O5 0.854(18) 1.863(18) 2.7146(10) 175.4(18) 1
O4 H14 O2 0.82 2.01 2.7518(10) 150.9 3
N1 H1 O2 0.86 2.14 2.9645(10) 161.8 4_666
